data_9004648
loop_
_publ_author_name
'Ferraris, G.'
'Ivaldi, G.'
'Pushcharovsky, D. Y.'
'Zubkova, N. V.'
'Pekov, I. V.'

_publ_section_title
;The crystal structure of delindeite,
 Ba2{(Na,K,_)3(Ti,Fe)[Ti2(O,OH)4Si4O14](H2O,OH)2}, a member of the
 mero-plesiotype bafertisite series
;
_journal_name_full 'The Canadian Mineralogist'
_journal_page_first 1307
_journal_page_last 1316
_journal_paper_doi 10.2113/gscanmin.39.5.1307
_journal_volume 39
_journal_year 2001
_chemical_formula_sum 'Ba2 H8 Na1.6 O19.92 Si4 Ti3'
_chemical_name_mineral Delindeite
_space_group_IT_number 12
_symmetry_space_group_name_Hall '-A 2y'
_symmetry_space_group_name_H-M 'A 1 2/m 1'
_cell_angle_alpha 90
_cell_angle_beta 93.80
_cell_angle_gamma 90
_cell_formula_units_Z 2
_cell_length_a 5.327
_cell_length_b 6.856
_cell_length_c 21.51
_cell_volume 783.859
_database_code_amcsd 0005741
_exptl_crystal_density_diffrn 3.789
_cod_original_formula_sum 'Ba2 Ti3 Si4 Na1.6 O19.92 H8'
_cod_database_code 9004648

loop_
_space_group_symop_operation_xyz
x,y,z
x,1/2+y,1/2+z
x,-y,z
x,1/2-y,1/2+z
-x,-y,-z
-x,1/2-y,1/2-z
-x,y,-z
-x,1/2+y,1/2-z

loop_
_atom_site_label
_atom_site_fract_x
_atom_site_fract_y
_atom_site_fract_z
_atom_site_occupancy
_atom_site_U_iso_or_equiv
_atom_site_type_symbol
_atom_site_attached_hydrogens
Ba 0.25390 0.00000 0.27141 0.96000 0.01700 Ba 0
Ba*1 0.25400 0.00000 0.22100 0.02000 0.01500 Ba 0
Ba*2 0.26100 0.00000 0.32000 0.02000 0.01500 Ba 0
Ti(1) 0.00000 0.00000 0.00000 1.00000 0.01500 Ti 0
Ti(2) 0.27310 0.50000 0.34530 1.00000 0.05700 Ti 0
Si 0.78910 -0.22980 0.37880 1.00000 0.02000 Si 0
Na(1) -0.05500 0.00000 0.50300 0.24000 0.02900 Na 0
Na(2) 0.50000 -0.24600 0.50000 0.56000 0.03000 Na 0
O(1) 0.82700 -0.29900 0.45100 1.00000 0.02900 O 0
O(2) 0.09700 0.00000 0.62520 0.54000 0.02200 O 0
O(2*) 0.32600 0.00000 0.61600 0.46000 0.03200 O 0
O(3) 0.52700 -0.29700 0.34610 1.00000 0.06100 O 0
O(4) 0.01200 -0.30200 0.33990 1.00000 0.07200 O 0
O(5) -0.27200 0.00000 0.05960 1.00000 0.02800 O 0
O(6) 0.26000 0.05900 0.75770 0.50000 0.02200 O 0
Wat(7) 0.28700 0.00000 0.44000 0.58000 0.04800 O 2
Wat(7*) 0.25200 0.00000 0.47600 0.38000 0.03200 O 2

loop_
_cod_changelog_entry_id
_cod_changelog_entry_author
_cod_changelog_entry_date
_cod_changelog_entry_text
1
;cod-tools version 3.8.0
Id: cif_guess_AMCSD_atom_types 9581 2023-05-17 12:35:41Z saulius
;
2023-05-23T09:18:56+03:00
;Derived atom types and hydrogen counts
from atom names that follow the AMCSD naming convention
(Wat == water, O-H == hydroxyl).
;
2
;cod-tools version 3.10.1
Id: cif_fix_AMCSD_atom_labels 10224 2024-08-07 11:09:31Z saulius
;
2024-08-07T19:39:12+03:00
;Changed the following '_atom_site_label' values:
the first duplicated label 'Ba*'  converted to 'Ba*1'
duplicated label 'Ba*' at index 2 converted to 'Ba*2'
;

loop_
_cod_related_entry_id
_cod_related_entry_database
_cod_related_entry_code
1 AMCSD 0005741
